data_4518687
loop_
_publ_author_name
'Lian, Linyuan'
'Zhang, Peng'
'Liang, Guijie'
'Wang, Song'
'Wang, Xi'
'Wang, Ya'
'Zhang, Xiuwen'
'Gao, Jianbo'
'Zhang, Daoli'
'Gao, Liang'
'Song, Haisheng'
'Chen, Rong'
'Lan, Xinzheng'
'Liang, Wenxi'
'Niu, Guangda'
'Tang, Jiang'
'Zhang, Jianbing'

_publ_section_title
;
 Efficient Dual-Band White-Light Emission with High Color Rendering from
 Zero-Dimensional Organic Copper Iodide.
;
_journal_issue 19
_journal_name_full 'ACS applied materials &amp; interfaces'
_journal_page_first 22749
_journal_page_last 22756
_journal_paper_doi 10.1021/acsami.1c03881
_journal_volume 13
_journal_year 2021
_chemical_formula_sum 'C16 H36 Cu I2 N'
_chemical_formula_weight 559.80
_space_group_IT_number 14
_space_group_name_Hall '-P 2ybc'
_space_group_name_H-M_alt 'P 1 21/c 1'
_symmetry_cell_setting monoclinic
_symmetry_space_group_name_H-M 'P 1 21/c 1'
_atom_sites_solution_hydrogens geom
_atom_sites_solution_primary direct
_atom_sites_solution_secondary difmap
_audit_creation_method SHELXL-97
_cell_angle_alpha 90.00
_cell_angle_beta 125.301(2)
_cell_angle_gamma 90.00
_cell_formula_units_Z 4
_cell_length_a 9.0685(2)
_cell_length_b 21.21930(10)
_cell_length_c 14.4387(5)
_cell_measurement_reflns_used 4537
_cell_measurement_temperature 293(2)
_cell_measurement_theta_max 73.90
_cell_measurement_theta_min 3.2
_cell_volume 2267.53(11)
_computing_cell_refinement 'Bruker FRAMBO'
_computing_data_collection 'Bruker FRAMBO'
_computing_data_reduction 'Bruker SAINT'
_computing_molecular_graphics 'Bruker SHELXTL'
_computing_publication_material 'Bruker SHELXTL'
_computing_structure_refinement 'SHELXL-97 (Sheldrick, 1997)'
_computing_structure_solution 'SHELXS-97 (Sheldrick, 1990)'
_diffrn_ambient_temperature 293(2)
_diffrn_measured_fraction_theta_full 0.987
_diffrn_measured_fraction_theta_max 0.987
_diffrn_measurement_device_type 'multiwire proportional'
_diffrn_measurement_method 'phi and omega scans'
_diffrn_radiation_monochromator graphite
_diffrn_radiation_source 'fine-focus sealed tube'
_diffrn_radiation_type CuK\a
_diffrn_radiation_wavelength 1.54178
_diffrn_reflns_av_R_equivalents 0.0541
_diffrn_reflns_av_sigmaI/netI 0.0289
_diffrn_reflns_limit_h_max 11
_diffrn_reflns_limit_h_min -10
_diffrn_reflns_limit_k_max 26
_diffrn_reflns_limit_k_min -21
_diffrn_reflns_limit_l_max 17
_diffrn_reflns_limit_l_min -15
_diffrn_reflns_number 24124
_diffrn_reflns_theta_full 73.90
_diffrn_reflns_theta_max 73.90
_diffrn_reflns_theta_min 4.17
_exptl_absorpt_coefficient_mu 22.669
_exptl_absorpt_correction_T_max 0.2102
_exptl_absorpt_correction_T_min 0.2102
_exptl_absorpt_correction_type multi-scan
_exptl_absorpt_process_details sadabs
_exptl_crystal_colour colorless
_exptl_crystal_density_diffrn 1.640
_exptl_crystal_density_method 'not measured'
_exptl_crystal_description block
_exptl_crystal_F_000 1096
_exptl_crystal_size_max 0.10
_exptl_crystal_size_mid 0.10
_exptl_crystal_size_min 0.10
_refine_diff_density_max 1.181
_refine_diff_density_min -2.370
_refine_diff_density_rms 0.116
_refine_ls_extinction_coef 0.00080(7)
_refine_ls_extinction_expression Fc^*^=kFc[1+0.001xFc^2^\l^3^/sin(2\q)]^-1/4^
_refine_ls_extinction_method SHELXL
_refine_ls_goodness_of_fit_ref 1.044
_refine_ls_hydrogen_treatment mixed
_refine_ls_matrix_type full
_refine_ls_number_parameters 182
_refine_ls_number_reflns 4537
_refine_ls_number_restraints 61
_refine_ls_restrained_S_all 1.104
_refine_ls_R_factor_all 0.0449
_refine_ls_R_factor_gt 0.0431
_refine_ls_shift/su_max 0.001
_refine_ls_shift/su_mean 0.000
_refine_ls_structure_factor_coef Fsqd
_refine_ls_weighting_details 'calc w=1/[\s^2^(Fo^2^)+(0.0683P)^2^+5.3710P] where P=(Fo^2^+2Fc^2^)/3'
_refine_ls_weighting_scheme calc
_refine_ls_wR_factor_gt 0.1223
_refine_ls_wR_factor_ref 0.1238
_reflns_number_gt 4236
_reflns_number_total 4537
_reflns_threshold_expression >2sigma(I)
_cod_data_source_file am1c03881_si_001.cif
_cod_data_source_block 2
_cod_depositor_comments
;
The following automatic conversions were performed:

data item '_exptl_absorpt_correction_type' value 'multi_scan' was
changed to 'multi-scan' in accordance with the
/home/data/users/saulius/crontab/automatic-downloads/rss-feeds/ACS/lib/dictionaries/cif_core.dic
dictionary named 'cif_core.dic' version 2.4.2 last updated on
2011-04-26.

data item '_symmetry_cell_setting' value 'Monoclinic' was changed to
'monoclinic' in accordance with the
/home/data/users/saulius/crontab/automatic-downloads/rss-feeds/ACS/lib/dictionaries/cif_core.dic
dictionary named 'cif_core.dic' version 2.4.2 last updated on
2011-04-26.

Automatic conversion script
Id: cif_fix_values 7556 2019-12-06 15:28:31Z antanas 

 Adding full bibliography for 4518687.cif.
;
_cod_original_cell_volume 2267.53(9)
_cod_original_sg_symbol_H-M P2(1)/c
_cod_database_code 4518687

loop_
_symmetry_equiv_pos_as_xyz
'x, y, z'
'-x, y+1/2, -z+1/2'
'-x, -y, -z'
'x, -y-1/2, z-1/2'

loop_
_atom_site_label
_atom_site_type_symbol
_atom_site_fract_x
_atom_site_fract_y
_atom_site_fract_z
_atom_site_U_iso_or_equiv
_atom_site_adp_type
_atom_site_occupancy
_atom_site_symmetry_multiplicity
_atom_site_calc_flag
_atom_site_refinement_flags
_atom_site_disorder_assembly
_atom_site_disorder_group
N1 N 0.8109(6) 0.8275(2) 0.3221(4) 0.0459(10) Uani 1 1 d . . .
C1 C 1.0723(9) 0.8075(3) 0.6963(6) 0.0654(6) Uani 1 1 d U . .
H1A H 1.1245 0.8219 0.7723 0.098 Uiso 1 1 calc R . .
H1B H 1.0896 0.7628 0.6969 0.098 Uiso 1 1 calc R . .
H1C H 0.9453 0.8168 0.6498 0.098 Uiso 1 1 calc R . .
C2 C 1.1593(10) 0.8393(4) 0.6505(6) 0.0748(19) Uani 1 1 d . . .
H2A H 1.2874 0.8297 0.6988 0.090 Uiso 1 1 calc R . .
H2B H 1.1466 0.8844 0.6548 0.090 Uiso 1 1 calc R . .
C3 C 1.0887(8) 0.8229(3) 0.5290(6) 0.0622(16) Uani 1 1 d . . .
H3A H 1.1665 0.8418 0.5109 0.075 Uiso 1 1 calc R . .
H3B H 1.0925 0.7776 0.5221 0.075 Uiso 1 1 calc R . .
C4 C 0.8986(7) 0.8457(3) 0.4460(5) 0.0475(11) Uani 1 1 d . . .
H4A H 0.8981 0.8913 0.4508 0.057 Uiso 1 1 calc R . .
H4B H 0.8244 0.8293 0.4689 0.057 Uiso 1 1 calc R . .
C5 C 0.9154(8) 0.8558(3) 0.2794(5) 0.0582(14) Uani 1 1 d . . .
H5A H 0.8632 0.8404 0.2032 0.070 Uiso 1 1 calc R . .
H5B H 1.0390 0.8408 0.3271 0.070 Uiso 1 1 calc R . .
C6 C 0.9179(10) 0.9277(3) 0.2774(7) 0.0707(18) Uani 1 1 d . . .
H6A H 0.9710 0.9442 0.3531 0.085 Uiso 1 1 calc R . .
H6B H 0.7955 0.9437 0.2280 0.085 Uiso 1 1 calc R . .
C7 C 1.0287(11) 0.9489(3) 0.2341(7) 0.0754(19) Uani 1 1 d U . .
H7A H 1.1509 0.9328 0.2839 0.090 Uiso 1 1 calc R . .
H7B H 0.9760 0.9317 0.1589 0.090 Uiso 1 1 calc R . .
C8 C 1.0344(10) 1.0196(3) 0.2293(6) 0.0662(6) Uani 1 1 d U . .
H8A H 1.1045 1.0317 0.2017 0.099 Uiso 1 1 calc R . .
H8B H 1.0886 1.0367 0.3040 0.099 Uiso 1 1 calc R . .
H8C H 0.9137 1.0356 0.1792 0.099 Uiso 1 1 calc R . .
C9 C 0.8139(8) 0.7568(3) 0.3094(5) 0.0544(13) Uani 1 1 d . . .
H9A H 0.9383 0.7434 0.3468 0.065 Uiso 1 1 calc R . .
H9B H 0.7501 0.7469 0.2294 0.065 Uiso 1 1 calc R . .
C10 C 0.7292(10) 0.7184(3) 0.3581(7) 0.0650(16) Uani 1 1 d . . .
H10A H 0.7944 0.7269 0.4388 0.078 Uiso 1 1 calc R . .
H10B H 0.6048 0.7315 0.3217 0.078 Uiso 1 1 calc R . .
C11 C 0.7351(13) 0.6489(3) 0.3398(7) 0.085(2) Uani 1 1 d . . .
H11A H 0.6594 0.6401 0.2590 0.101 Uiso 1 1 calc R . .
H11B H 0.8579 0.6371 0.3687 0.101 Uiso 1 1 calc R . .
C12 C 0.6726(13) 0.6097(4) 0.3968(7) 0.091(3) Uani 1 1 d . . .
H12A H 0.6798 0.5659 0.3832 0.136 Uiso 1 1 calc R . .
H12B H 0.5497 0.6203 0.3669 0.136 Uiso 1 1 calc R . .
H12C H 0.7479 0.6178 0.4770 0.136 Uiso 1 1 calc R . .
C13 C 0.6182(7) 0.8518(3) 0.2567(5) 0.0508(12) Uani 1 1 d . . .
H13A H 0.5586 0.8322 0.2875 0.061 Uiso 1 1 calc R . .
H13B H 0.6218 0.8968 0.2696 0.061 Uiso 1 1 calc R . .
C14 C 0.5045(10) 0.8403(4) 0.1298(6) 0.077(2) Uani 1 1 d . . .
H14A H 0.5067 0.7958 0.1153 0.092 Uiso 1 1 calc R . .
H14B H 0.5551 0.8634 0.0963 0.092 Uiso 1 1 calc R . .
C15 C 0.3087(9) 0.8613(3) 0.0748(6) 0.0662(6) Uani 1 1 d U . .
H15A H 0.2396 0.8502 -0.0050 0.079 Uiso 1 1 calc R . .
H15B H 0.2605 0.8368 0.1083 0.079 Uiso 1 1 calc R . .
C16 C 0.2760(9) 0.9250(3) 0.0821(6) 0.0668(6) Uani 1 1 d U . .
H16A H 0.1483 0.9318 0.0416 0.100 Uiso 1 1 calc R . .
H16B H 0.3227 0.9504 0.0496 0.100 Uiso 1 1 calc R . .
H16C H 0.3348 0.9363 0.1604 0.100 Uiso 1 1 calc R . .
I1 I 0.47563(5) 0.818176(16) 0.47058(4) 0.05358(16) Uani 1 1 d . . .
I2 I 0.37059(6) 0.991195(18) 0.58852(4) 0.06114(17) Uani 1 1 d . . .
Cu3 Cu 0.49861(11) 0.93609(4) 0.48922(7) 0.0547(2) Uani 1 1 d U . .

loop_
_atom_site_aniso_label
_atom_site_aniso_U_11
_atom_site_aniso_U_22
_atom_site_aniso_U_33
_atom_site_aniso_U_23
_atom_site_aniso_U_13
_atom_site_aniso_U_12
N1 0.054(2) 0.042(2) 0.052(2) -0.0044(18) 0.037(2) 0.0018(18)
C1 0.0684(8) 0.0529(8) 0.0652(8) 0.0005(7) 0.0330(7) 0.0006(7)
C2 0.059(4) 0.101(6) 0.057(4) 0.001(4) 0.029(3) -0.009(4)
C3 0.048(3) 0.081(4) 0.059(3) 0.001(3) 0.032(3) -0.001(3)
C4 0.050(3) 0.048(3) 0.049(3) -0.003(2) 0.032(2) 0.002(2)
C5 0.061(3) 0.070(4) 0.058(3) 0.000(3) 0.043(3) 0.001(3)
C6 0.071(4) 0.069(4) 0.076(4) 0.011(3) 0.045(4) -0.004(3)
C7 0.094(5) 0.0592(14) 0.077(4) 0.012(3) 0.052(4) -0.010(4)
C8 0.0687(8) 0.0533(8) 0.0657(8) 0.0009(7) 0.0326(7) 0.0002(7)
C9 0.061(3) 0.042(3) 0.066(3) -0.009(2) 0.039(3) 0.007(2)
C10 0.074(4) 0.043(3) 0.086(4) -0.007(3) 0.051(4) 0.000(3)
C11 0.114(6) 0.042(3) 0.078(5) -0.003(3) 0.045(5) 0.004(4)
C12 0.101(6) 0.066(5) 0.082(5) 0.010(4) 0.040(5) -0.010(4)
C13 0.053(3) 0.048(3) 0.050(3) -0.006(2) 0.029(2) 0.006(2)
C14 0.076(4) 0.079(5) 0.056(4) -0.019(3) 0.026(3) 0.017(4)
C15 0.0687(8) 0.0528(8) 0.0655(8) -0.0004(7) 0.0323(7) 0.0013(7)
C16 0.0691(8) 0.0531(8) 0.0660(8) -0.0003(7) 0.0319(7) 0.0014(7)
I1 0.0650(3) 0.0400(2) 0.0762(3) 0.00459(15) 0.0526(2) 0.00347(14)
I2 0.0905(3) 0.0421(2) 0.0814(3) -0.00603(16) 0.0673(3) -0.00402(17)
Cu3 0.0630(5) 0.0465(5) 0.0602(5) -0.0004(3) 0.0389(4) 0.0011(3)

loop_
_atom_type_symbol
_atom_type_description
_atom_type_scat_dispersion_real
_atom_type_scat_dispersion_imag
_atom_type_scat_source
C C 0.0181 0.0091 'International Tables Vol C Tables 4.2.6.8 and 6.1.1.4'
Cu Cu -1.9646 0.5888 'International Tables Vol C Tables 4.2.6.8 and 6.1.1.4'
I I -0.3257 6.8362 'International Tables Vol C Tables 4.2.6.8 and 6.1.1.4'
N N 0.0311 0.0180 'International Tables Vol C Tables 4.2.6.8 and 6.1.1.4'
H H 0.0000 0.0000 'International Tables Vol C Tables 4.2.6.8 and 6.1.1.4'

loop_
_geom_angle_atom_site_label_1
_geom_angle_atom_site_label_2
_geom_angle_atom_site_label_3
_geom_angle
_geom_angle_site_symmetry_1
_geom_angle_site_symmetry_3
_geom_angle_publ_flag
C9 N1 C13 110.8(4) . . ?
C9 N1 C5 106.5(4) . . ?
C13 N1 C5 112.1(5) . . ?
C9 N1 C4 111.0(4) . . ?
C13 N1 C4 106.0(4) . . ?
C5 N1 C4 110.5(4) . . ?
C2 C1 H1A 109.5 . . ?
C2 C1 H1B 109.5 . . ?
H1A C1 H1B 109.5 . . ?
C2 C1 H1C 109.5 . . ?
H1A C1 H1C 109.5 . . ?
H1B C1 H1C 109.5 . . ?
C1 C2 C3 116.2(6) . . ?
C1 C2 H2A 108.2 . . ?
C3 C2 H2A 108.2 . . ?
C1 C2 H2B 108.2 . . ?
C3 C2 H2B 108.2 . . ?
H2A C2 H2B 107.4 . . ?
C4 C3 C2 111.8(6) . . ?
C4 C3 H3A 109.3 . . ?
C2 C3 H3A 109.3 . . ?
C4 C3 H3B 109.3 . . ?
C2 C3 H3B 109.3 . . ?
H3A C3 H3B 107.9 . . ?
C3 C4 N1 115.7(5) . . ?
C3 C4 H4A 108.3 . . ?
N1 C4 H4A 108.3 . . ?
C3 C4 H4B 108.3 . . ?
N1 C4 H4B 108.3 . . ?
H4A C4 H4B 107.4 . . ?
N1 C5 C6 115.0(5) . . ?
N1 C5 H5A 108.5 . . ?
C6 C5 H5A 108.5 . . ?
N1 C5 H5B 108.5 . . ?
C6 C5 H5B 108.5 . . ?
H5A C5 H5B 107.5 . . ?
C5 C6 C7 108.9(6) . . ?
C5 C6 H6A 109.9 . . ?
C7 C6 H6A 109.9 . . ?
C5 C6 H6B 109.9 . . ?
C7 C6 H6B 109.9 . . ?
H6A C6 H6B 108.3 . . ?
C8 C7 C6 111.2(7) . . ?
C8 C7 H7A 109.4 . . ?
C6 C7 H7A 109.4 . . ?
C8 C7 H7B 109.4 . . ?
C6 C7 H7B 109.4 . . ?
H7A C7 H7B 108.0 . . ?
C7 C8 H8A 109.5 . . ?
C7 C8 H8B 109.5 . . ?
H8A C8 H8B 109.5 . . ?
C7 C8 H8C 109.5 . . ?
H8A C8 H8C 109.5 . . ?
H8B C8 H8C 109.5 . . ?
N1 C9 C10 114.8(5) . . ?
N1 C9 H9A 108.6 . . ?
C10 C9 H9A 108.6 . . ?
N1 C9 H9B 108.6 . . ?
C10 C9 H9B 108.6 . . ?
H9A C9 H9B 107.5 . . ?
C11 C10 C9 111.1(6) . . ?
C11 C10 H10A 109.4 . . ?
C9 C10 H10A 109.4 . . ?
C11 C10 H10B 109.4 . . ?
C9 C10 H10B 109.4 . . ?
H10A C10 H10B 108.0 . . ?
C12 C11 C10 112.7(7) . . ?
C12 C11 H11A 109.1 . . ?
C10 C11 H11A 109.1 . . ?
C12 C11 H11B 109.1 . . ?
C10 C11 H11B 109.1 . . ?
H11A C11 H11B 107.8 . . ?
C11 C12 H12A 109.5 . . ?
C11 C12 H12B 109.5 . . ?
H12A C12 H12B 109.5 . . ?
C11 C12 H12C 109.5 . . ?
H12A C12 H12C 109.5 . . ?
H12B C12 H12C 109.5 . . ?
C14 C13 N1 115.6(5) . . ?
C14 C13 H13A 108.4 . . ?
N1 C13 H13A 108.4 . . ?
C14 C13 H13B 108.4 . . ?
N1 C13 H13B 108.4 . . ?
H13A C13 H13B 107.4 . . ?
C13 C14 C15 110.8(6) . . ?
C13 C14 H14A 109.5 . . ?
C15 C14 H14A 109.5 . . ?
C13 C14 H14B 109.5 . . ?
C15 C14 H14B 109.5 . . ?
H14A C14 H14B 108.1 . . ?
C16 C15 C14 118.3(6) . . ?
C16 C15 H15A 107.7 . . ?
C14 C15 H15A 107.7 . . ?
C16 C15 H15B 107.7 . . ?
C14 C15 H15B 107.7 . . ?
H15A C15 H15B 107.1 . . ?
C15 C16 H16A 109.5 . . ?
C15 C16 H16B 109.5 . . ?
H16A C16 H16B 109.5 . . ?
C15 C16 H16C 109.5 . . ?
H16A C16 H16C 109.5 . . ?
H16B C16 H16C 109.5 . . ?
Cu3 I2 Cu3 63.93(3) 3_676 . ?
I1 Cu3 I2 125.64(4) . 3_676 ?
I1 Cu3 I2 118.26(3) . . ?
I2 Cu3 I2 116.07(3) 3_676 . ?
I1 Cu3 Cu3 175.53(5) . 3_676 ?
I2 Cu3 Cu3 58.41(3) 3_676 3_676 ?
I2 Cu3 Cu3 57.66(3) . 3_676 ?

loop_
_geom_bond_atom_site_label_1
_geom_bond_atom_site_label_2
_geom_bond_distance
_geom_bond_site_symmetry_2
_geom_bond_publ_flag
N1 C9 1.515(7) . ?
N1 C13 1.518(7) . ?
N1 C5 1.520(7) . ?
N1 C4 1.528(7) . ?
C1 C2 1.456(10) . ?
C1 H1A 0.9600 . ?
C1 H1B 0.9600 . ?
C1 H1C 0.9600 . ?
C2 C3 1.520(10) . ?
C2 H2A 0.9700 . ?
C2 H2B 0.9700 . ?
C3 C4 1.501(8) . ?
C3 H3A 0.9700 . ?
C3 H3B 0.9700 . ?
C4 H4A 0.9700 . ?
C4 H4B 0.9700 . ?
C5 C6 1.527(10) . ?
C5 H5A 0.9700 . ?
C5 H5B 0.9700 . ?
C6 C7 1.526(10) . ?
C6 H6A 0.9700 . ?
C6 H6B 0.9700 . ?
C7 C8 1.504(9) . ?
C7 H7A 0.9700 . ?
C7 H7B 0.9700 . ?
C8 H8A 0.9600 . ?
C8 H8B 0.9600 . ?
C8 H8C 0.9600 . ?
C9 C10 1.540(9) . ?
C9 H9A 0.9700 . ?
C9 H9B 0.9700 . ?
C10 C11 1.506(9) . ?
C10 H10A 0.9700 . ?
C10 H10B 0.9700 . ?
C11 C12 1.493(12) . ?
C11 H11A 0.9700 . ?
C11 H11B 0.9700 . ?
C12 H12A 0.9600 . ?
C12 H12B 0.9600 . ?
C12 H12C 0.9600 . ?
C13 C14 1.515(9) . ?
C13 H13A 0.9700 . ?
C13 H13B 0.9700 . ?
C14 C15 1.534(10) . ?
C14 H14A 0.9700 . ?
C14 H14B 0.9700 . ?
C15 C16 1.400(9) . ?
C15 H15A 0.9700 . ?
C15 H15B 0.9700 . ?
C16 H16A 0.9600 . ?
C16 H16B 0.9600 . ?
C16 H16C 0.9600 . ?
I1 Cu3 2.5122(9) . ?
I2 Cu3 2.5664(9) 3_676 ?
I2 Cu3 2.5875(9) . ?
Cu3 I2 2.5664(9) 3_676 ?
Cu3 Cu3 2.7286(17) 3_676 ?

loop_
_geom_torsion_atom_site_label_1
_geom_torsion_atom_site_label_2
_geom_torsion_atom_site_label_3
_geom_torsion_atom_site_label_4
_geom_torsion
_geom_torsion_site_symmetry_1
_geom_torsion_site_symmetry_2
_geom_torsion_site_symmetry_3
_geom_torsion_site_symmetry_4
_geom_torsion_publ_flag
C1 C2 C3 C4 67.0(9) . . . . ?
C2 C3 C4 N1 -176.0(5) . . . . ?
C9 N1 C4 C3 56.0(6) . . . . ?
C13 N1 C4 C3 176.4(5) . . . . ?
C5 N1 C4 C3 -61.9(6) . . . . ?
C9 N1 C5 C6 176.0(5) . . . . ?
C13 N1 C5 C6 54.7(7) . . . . ?
C4 N1 C5 C6 -63.4(7) . . . . ?
N1 C5 C6 C7 179.4(6) . . . . ?
C5 C6 C7 C8 179.5(6) . . . . ?
C13 N1 C9 C10 -63.0(7) . . . . ?
C5 N1 C9 C10 174.8(5) . . . . ?
C4 N1 C9 C10 54.5(7) . . . . ?
N1 C9 C10 C11 178.9(6) . . . . ?
C9 C10 C11 C12 173.8(7) . . . . ?
C9 N1 C13 C14 -60.7(7) . . . . ?
C5 N1 C13 C14 58.1(7) . . . . ?
C4 N1 C13 C14 178.8(6) . . . . ?
N1 C13 C14 C15 174.8(5) . . . . ?
C13 C14 C15 C16 61.7(10) . . . . ?
Cu3 I2 Cu3 I1 -177.89(6) 3_676 . . . ?
Cu3 I2 Cu3 I2 0.0 3_676 . . 3_676 ?
